data_1515206
loop_
_publ_author_name
'Bajwa, Somia E.'
'Storr, Thomas E.'
'Hatcher, Lauren E.'
'Williams, Thomas J.'
'Baumann, Christoph G.'
'Whitwood, Adrian C.'
'Allan, David R.'
'Teat, Simon J.'
'Raithby, Paul R.'
'Fairlamb, Ian J. S.'

_publ_section_title
;
 On the appearance of nitrite anion in [PdX(OAc)L2] and [Pd(X)(C^N)L]
 syntheses (X = OAc or NO2): photocrystallographic identification of
 metastable Pd(\h1-ONO)(C^N)PPh3
;
_journal_issue 5
_journal_name_full 'Chemical Science'
_journal_page_first 1656
_journal_paper_doi 10.1039/c2sc01050j
_journal_volume 3
_journal_year 2012
_chemical_formula_moiety 'C39 H37 Cl2 N2 O6 P Pd'
_chemical_formula_sum 'C39 H37 Cl2 N2 O6 P Pd'
_chemical_formula_weight 837.98
_chemical_name_systematic
;
Nitro-(1-(3,4-dimethoxybenzyl)-6,7-dimethoxyisoquinoline)(triphenylphosphine)
palladium(II)
;
_space_group_IT_number 14
_symmetry_cell_setting monoclinic
_symmetry_space_group_name_Hall '-P 2ybc'
_symmetry_space_group_name_H-M 'P 1 21/c 1'
_atom_sites_solution_hydrogens geom
_atom_sites_solution_primary direct
_atom_sites_solution_secondary difmap
_audit_creation_method SHELXL-97
_cell_angle_alpha 90.00
_cell_angle_beta 105.404(4)
_cell_angle_gamma 90.00
_cell_formula_units_Z 4
_cell_length_a 10.7119(4)
_cell_length_b 21.7420(12)
_cell_length_c 16.4105(6)
_cell_measurement_reflns_used 14733
_cell_measurement_temperature 150(2)
_cell_measurement_theta_max 29.4767
_cell_measurement_theta_min 1.5429
_cell_volume 3684.7(3)
_computing_cell_refinement
;
CrysAlisPro, Oxford Diffraction Ltd.,
Version 1.171.34.40 (release 27-08-2010 CrysAlis171 .NET)
(compiled Aug 27 2010,11:50:40)
;
_computing_data_collection
;
CrystalClear-SM Expert 2.0 r4 (Rigaku, 2009)
;
_computing_data_reduction
;
CrysAlisPro, Oxford Diffraction Ltd.,
Version 1.171.34.40 (release 27-08-2010 CrysAlis171 .NET)
(compiled Aug 27 2010,11:50:40)
;
_computing_molecular_graphics WINGX
_computing_publication_material 'SHELXTL (Sheldrick, 1997)'
_computing_structure_refinement 'SHELXL-97 (Sheldrick, 1997)'
_computing_structure_solution 'SHELXS-97 (Sheldrick, 1990)'
_diffrn_ambient_temperature 150(2)
_diffrn_measured_fraction_theta_full 0.998
_diffrn_measured_fraction_theta_max 0.998
_diffrn_measurement_device
;
CrystalLogic Kappa (3 circle)
;
_diffrn_measurement_device_type
;
Rigaku Saturn724+ (2x2 bin mode)
;
_diffrn_measurement_method '1.0 degree images with \w scans'
_diffrn_orient_matrix_UB_11 0.0022998000
_diffrn_orient_matrix_UB_12 -0.0107816000
_diffrn_orient_matrix_UB_13 0.0398166000
_diffrn_orient_matrix_UB_21 0.0546163000
_diffrn_orient_matrix_UB_22 -0.0167680000
_diffrn_orient_matrix_UB_23 0.0001655000
_diffrn_orient_matrix_UB_31 0.0382449000
_diffrn_orient_matrix_UB_32 0.0246567000
_diffrn_orient_matrix_UB_33 0.0175440000
_diffrn_radiation_monochromator synchrotron
_diffrn_radiation_source synchrotron
_diffrn_radiation_type synchrotron
_diffrn_radiation_wavelength 0.68890
_diffrn_reflns_av_R_equivalents 0.0380
_diffrn_reflns_av_sigmaI/netI 0.0954
_diffrn_reflns_limit_h_max 15
_diffrn_reflns_limit_h_min -13
_diffrn_reflns_limit_k_max 30
_diffrn_reflns_limit_k_min -29
_diffrn_reflns_limit_l_max 23
_diffrn_reflns_limit_l_min -23
_diffrn_reflns_number 40979
_diffrn_reflns_theta_full 29.48
_diffrn_reflns_theta_max 29.4767
_diffrn_reflns_theta_min 1.5429
_exptl_absorpt_coefficient_mu 0.742
_exptl_absorpt_correction_T_max 1.00000
_exptl_absorpt_correction_T_min 0.81579
_exptl_absorpt_correction_type multi-scan
_exptl_absorpt_process_details
;
CrysAlisPro, Oxford Diffraction Ltd.,
Version 1.171.34.40 (release 27-08-2010 CrysAlis171 .NET)
(compiled Aug 27 2010,11:50:40)
Empirical absorption correction using spherical harmonics,
implemented in SCALE3 ABSPACK scaling algorithm.
;
_exptl_crystal_colour Yellow
_exptl_crystal_density_diffrn 1.511
_exptl_crystal_density_method 'not measured'
_exptl_crystal_description Plate
_exptl_crystal_F_000 1712
_exptl_crystal_size_max 0.05
_exptl_crystal_size_mid 0.05
_exptl_crystal_size_min 0.02
_refine_diff_density_max 0.803
_refine_diff_density_min -0.569
_refine_diff_density_rms 0.072
_refine_ls_extinction_method none
_refine_ls_goodness_of_fit_ref 1.046
_refine_ls_hydrogen_treatment constr
_refine_ls_matrix_type full
_refine_ls_number_parameters 464
_refine_ls_number_reflns 11231
_refine_ls_number_restraints 0
_refine_ls_restrained_S_all 1.046
_refine_ls_R_factor_all 0.0407
_refine_ls_R_factor_gt 0.0328
_refine_ls_shift/su_max 0.002
_refine_ls_shift/su_mean 0.000
_refine_ls_structure_factor_coef Fsqd
_refine_ls_weighting_details 'calc w=1/[\s^2^(Fo^2^)+(0.0345P)^2^+1.8208P] where P=(Fo^2^+2Fc^2^)/3'
_refine_ls_weighting_scheme calc
_refine_ls_wR_factor_gt 0.0771
_refine_ls_wR_factor_ref 0.0814
_reflns_number_gt 9677
_reflns_number_total 11231
_reflns_threshold_expression >2sigma(I)
_cod_data_source_file c2sc01050j.txt
_cod_data_source_block 8_UV150K
_cod_original_sg_symbol_H-M P2(1)/c
_cod_database_code 1515206

loop_
_symmetry_equiv_pos_as_xyz
'x, y, z'
'-x, y+1/2, -z+1/2'
'-x, -y, -z'
'x, -y-1/2, z-1/2'

loop_
_atom_site_label
_atom_site_type_symbol
_atom_site_fract_x
_atom_site_fract_y
_atom_site_fract_z
_atom_site_U_iso_or_equiv
_atom_site_adp_type
_atom_site_occupancy
_atom_site_symmetry_multiplicity
_atom_site_calc_flag
_atom_site_refinement_flags
C1 C 1.15860(17) 0.19045(9) 0.78852(11) 0.0239(3) Uani 1 1 d .
H1 H 1.1536 0.1586 0.8271 0.029 Uiso 1 1 calc R
C2 C 1.27474(16) 0.21885(9) 0.79599(11) 0.0246(3) Uani 1 1 d .
H2 H 1.3495 0.2058 0.8379 0.030 Uiso 1 1 calc R
C3 C 1.28329(16) 0.26780(8) 0.74113(11) 0.0220(3) Uani 1 1 d .
C4 C 1.40284(17) 0.29769(9) 0.74503(12) 0.0272(4) Uani 1 1 d .
H4 H 1.4797 0.2844 0.7848 0.033 Uiso 1 1 calc R
C5 C 1.40749(18) 0.34533(10) 0.69196(13) 0.0311(4) Uani 1 1 d .
C6 C 1.29224(18) 0.36653(9) 0.63219(12) 0.0290(4) Uani 1 1 d .
C7 C 1.17598(17) 0.33655(8) 0.62447(12) 0.0243(3) Uani 1 1 d .
H7 H 1.1006 0.3495 0.5830 0.029 Uiso 1 1 calc R
C8 C 1.16900(15) 0.28597(8) 0.67899(10) 0.0204(3) Uani 1 1 d .
C9 C 1.05341(15) 0.25188(8) 0.67325(10) 0.0195(3) Uani 1 1 d .
C10 C 0.92846(15) 0.26143(8) 0.60414(10) 0.0202(3) Uani 1 1 d .
H10A H 0.9406 0.2938 0.5645 0.024 Uiso 1 1 calc R
H10B H 0.8582 0.2745 0.6292 0.024 Uiso 1 1 calc R
C11 C 0.89348(15) 0.20066(8) 0.55763(10) 0.0193(3) Uani 1 1 d .
C12 C 0.91212(16) 0.19434(8) 0.47641(10) 0.0207(3) Uani 1 1 d .
H12 H 0.9345 0.2292 0.4484 0.025 Uiso 1 1 calc R
C13 C 0.89785(16) 0.13725(8) 0.43711(10) 0.0210(3) Uani 1 1 d .
C14 C 0.86104(16) 0.08607(8) 0.47790(11) 0.0216(3) Uani 1 1 d .
C15 C 0.84111(16) 0.09289(8) 0.55784(11) 0.0215(3) Uani 1 1 d .
H15 H 0.8153 0.0583 0.5849 0.026 Uiso 1 1 calc R
C16 C 0.85859(15) 0.15014(8) 0.59921(10) 0.0195(3) Uani 1 1 d .
C17 C 1.6341(2) 0.35954(16) 0.7493(2) 0.0654(9) Uani 1 1 d .
H17A H 1.6255 0.3640 0.8070 0.098 Uiso 1 1 calc R
H17B H 1.7047 0.3858 0.7421 0.098 Uiso 1 1 calc R
H17C H 1.6531 0.3165 0.7393 0.098 Uiso 1 1 calc R
C18 C 1.1987(3) 0.44240(15) 0.5299(2) 0.0695(10) Uani 1 1 d .
H18A H 1.1600 0.4123 0.4861 0.104 Uiso 1 1 calc R
H18B H 1.2241 0.4791 0.5036 0.104 Uiso 1 1 calc R
H18C H 1.1354 0.4538 0.5608 0.104 Uiso 1 1 calc R
C19 C 0.9649(2) 0.17539(9) 0.31969(12) 0.0284(4) Uani 1 1 d .
H19A H 0.9011 0.2087 0.3099 0.043 Uiso 1 1 calc R
H19B H 0.9774 0.1617 0.2655 0.043 Uiso 1 1 calc R
H19C H 1.0474 0.1902 0.3561 0.043 Uiso 1 1 calc R
C20 C 0.8242(2) -0.02207(9) 0.47621(13) 0.0314(4) Uani 1 1 d .
H20A H 0.8926 -0.0276 0.5288 0.047 Uiso 1 1 calc R
H20B H 0.8217 -0.0580 0.4397 0.047 Uiso 1 1 calc R
H20C H 0.7405 -0.0177 0.4893 0.047 Uiso 1 1 calc R
C21 C 0.53481(16) 0.15551(8) 0.64349(11) 0.0214(3) Uani 1 1 d .
C22 C 0.54730(18) 0.19518(10) 0.57975(13) 0.0308(4) Uani 1 1 d .
H22 H 0.6306 0.2040 0.5726 0.037 Uiso 1 1 calc R
C23 C 0.4372(2) 0.22224(11) 0.52609(14) 0.0381(5) Uani 1 1 d .
H23 H 0.4464 0.2496 0.4830 0.046 Uiso 1 1 calc R
C24 C 0.31482(18) 0.20945(10) 0.53527(13) 0.0310(4) Uani 1 1 d .
H24 H 0.2405 0.2277 0.4983 0.037 Uiso 1 1 calc R
C25 C 0.30173(17) 0.17011(9) 0.59836(13) 0.0269(4) Uani 1 1 d .
H25 H 0.2181 0.1610 0.6047 0.032 Uiso 1 1 calc R
C26 C 0.41071(17) 0.14368(9) 0.65271(12) 0.0250(3) Uani 1 1 d .
H26 H 0.4009 0.1173 0.6967 0.030 Uiso 1 1 calc R
C27 C 0.63642(16) 0.11830(9) 0.81523(11) 0.0229(3) Uani 1 1 d .
C28 C 0.65312(18) 0.17348(10) 0.86092(13) 0.0297(4) Uani 1 1 d .
H28 H 0.6802 0.2095 0.8376 0.036 Uiso 1 1 calc R
C29 C 0.6302(2) 0.17570(12) 0.94025(14) 0.0397(5) Uani 1 1 d .
H29 H 0.6440 0.2129 0.9716 0.048 Uiso 1 1 calc R
C30 C 0.5872(2) 0.12376(14) 0.97395(14) 0.0484(6) Uani 1 1 d .
H30 H 0.5707 0.1255 1.0280 0.058 Uiso 1 1 calc R
C31 C 0.5687(2) 0.06959(13) 0.92840(15) 0.0445(6) Uani 1 1 d .
H31 H 0.5380 0.0342 0.9511 0.053 Uiso 1 1 calc R
C32 C 0.59445(19) 0.06598(10) 0.84914(13) 0.0321(4) Uani 1 1 d .
H32 H 0.5834 0.0282 0.8189 0.038 Uiso 1 1 calc R
C33 C 0.66054(17) 0.03717(8) 0.68118(11) 0.0218(3) Uani 1 1 d .
C34 C 0.55334(19) 0.01383(9) 0.62128(13) 0.0304(4) Uani 1 1 d .
H34 H 0.4823 0.0400 0.5968 0.036 Uiso 1 1 calc R
C35 C 0.5500(2) -0.04769(10) 0.59723(14) 0.0366(5) Uani 1 1 d .
H35 H 0.4760 -0.0634 0.5570 0.044 Uiso 1 1 calc R
C36 C 0.6534(2) -0.08604(9) 0.63146(14) 0.0356(5) Uani 1 1 d .
H36 H 0.6518 -0.1277 0.6136 0.043 Uiso 1 1 calc R
C37 C 0.7594(2) -0.06349(10) 0.69199(14) 0.0350(4) Uani 1 1 d .
H37 H 0.8301 -0.0900 0.7162 0.042 Uiso 1 1 calc R
C38 C 0.76336(19) -0.00245(9) 0.71765(13) 0.0288(4) Uani 1 1 d .
H38 H 0.8358 0.0124 0.7599 0.035 Uiso 1 1 calc R
C40 C 1.1158(2) -0.00131(12) 0.76446(16) 0.0428(5) Uani 1 1 d .
H40A H 1.0957 -0.0226 0.7092 0.051 Uiso 1 1 calc R
H40B H 1.0527 0.0326 0.7605 0.051 Uiso 1 1 calc R
N2 N 1.04914(13) 0.20626(7) 0.72747(9) 0.0203(3) Uani 1 1 d .
O3 O 1.51519(14) 0.37758(8) 0.69009(11) 0.0463(4) Uani 1 1 d .
O4 O 1.31040(15) 0.41619(8) 0.58721(10) 0.0425(4) Uani 1 1 d .
O5 O 0.91953(13) 0.12529(6) 0.35976(8) 0.0259(3) Uani 1 1 d .
O6 O 0.84977(14) 0.03173(6) 0.43389(8) 0.0286(3) Uani 1 1 d .
P1 P 0.67599(4) 0.11780(2) 0.71343(3) 0.01923(8) Uani 1 1 d .
Cl41 Cl 1.27335(7) 0.02920(4) 0.78713(6) 0.0640(2) Uani 1 1 d .
Cl42 Cl 1.10067(6) -0.05361(3) 0.84363(4) 0.04909(15) Uani 1 1 d .
Pd1 Pd 0.873498(12) 0.160138(6) 0.723002(8) 0.01884(4) Uani 1 1 d .
O1 O 0.92072(13) 0.17801(7) 0.85640(8) 0.0288(3) Uani 1 1 d .
O2 O 0.94514(18) 0.08211(7) 0.87469(10) 0.0463(4) Uani 1 1 d .
N1 N 0.94915(16) 0.13394(9) 0.90660(11) 0.0338(4) Uani 1 1 d .

loop_
_atom_site_aniso_label
_atom_site_aniso_U_11
_atom_site_aniso_U_22
_atom_site_aniso_U_33
_atom_site_aniso_U_23
_atom_site_aniso_U_13
_atom_site_aniso_U_12
C1 0.0219(8) 0.0274(9) 0.0218(8) 0.0014(7) 0.0045(6) 0.0005(7)
C2 0.0184(7) 0.0292(9) 0.0243(8) -0.0011(7) 0.0024(6) 0.0005(7)
C3 0.0172(7) 0.0254(9) 0.0235(8) -0.0051(6) 0.0053(6) -0.0005(6)
C4 0.0169(7) 0.0315(10) 0.0313(9) -0.0029(7) 0.0028(6) -0.0021(7)
C5 0.0206(8) 0.0360(11) 0.0354(10) -0.0030(8) 0.0056(7) -0.0090(7)
C6 0.0257(9) 0.0307(10) 0.0286(9) -0.0002(7) 0.0036(7) -0.0079(7)
C7 0.0215(8) 0.0244(9) 0.0253(8) -0.0021(7) 0.0032(6) -0.0032(7)
C8 0.0176(7) 0.0226(8) 0.0208(7) -0.0046(6) 0.0048(6) 0.0004(6)
C9 0.0170(7) 0.0214(8) 0.0202(7) -0.0043(6) 0.0054(6) 0.0001(6)
C10 0.0169(7) 0.0207(8) 0.0218(7) -0.0027(6) 0.0034(6) -0.0007(6)
C11 0.0156(7) 0.0201(8) 0.0209(7) -0.0018(6) 0.0029(6) -0.0007(6)
C12 0.0200(7) 0.0213(8) 0.0206(7) 0.0010(6) 0.0050(6) -0.0013(6)
C13 0.0206(7) 0.0234(8) 0.0188(7) -0.0016(6) 0.0052(6) -0.0014(6)
C14 0.0217(7) 0.0200(8) 0.0232(8) -0.0036(6) 0.0061(6) -0.0032(6)
C15 0.0214(7) 0.0207(8) 0.0232(8) 0.0004(6) 0.0072(6) -0.0033(6)
C16 0.0169(7) 0.0232(8) 0.0185(7) -0.0014(6) 0.0050(6) -0.0014(6)
C17 0.0215(10) 0.082(2) 0.082(2) 0.0303(17) -0.0044(12) -0.0197(12)
C18 0.0489(15) 0.0691(19) 0.0677(18) 0.0411(16) -0.0246(13) -0.0322(14)
C19 0.0363(10) 0.0268(9) 0.0254(9) -0.0015(7) 0.0142(8) -0.0052(8)
C20 0.0371(10) 0.0214(9) 0.0384(10) -0.0042(8) 0.0144(8) -0.0067(8)
C21 0.0192(7) 0.0210(8) 0.0238(8) -0.0005(6) 0.0050(6) 0.0003(6)
C22 0.0207(8) 0.0366(11) 0.0343(10) 0.0100(8) 0.0057(7) -0.0014(7)
C23 0.0286(10) 0.0454(13) 0.0372(11) 0.0183(9) 0.0033(8) 0.0009(9)
C24 0.0231(8) 0.0326(10) 0.0327(10) 0.0000(8) -0.0007(7) 0.0037(7)
C25 0.0191(8) 0.0260(9) 0.0342(9) -0.0070(7) 0.0047(7) 0.0005(7)
C26 0.0227(8) 0.0229(9) 0.0306(9) -0.0002(7) 0.0093(7) 0.0006(7)
C27 0.0179(7) 0.0296(9) 0.0213(8) 0.0022(7) 0.0053(6) 0.0035(6)
C28 0.0225(8) 0.0366(11) 0.0310(9) -0.0052(8) 0.0089(7) 0.0040(7)
C29 0.0287(10) 0.0604(15) 0.0301(10) -0.0148(10) 0.0079(8) 0.0075(10)
C30 0.0404(12) 0.083(2) 0.0246(10) 0.0030(11) 0.0138(9) 0.0167(12)
C31 0.0454(12) 0.0576(15) 0.0366(11) 0.0176(11) 0.0219(10) 0.0082(11)
C32 0.0319(9) 0.0347(11) 0.0333(10) 0.0072(8) 0.0151(8) 0.0020(8)
C33 0.0233(8) 0.0203(8) 0.0232(8) 0.0011(6) 0.0084(6) -0.0013(6)
C34 0.0294(9) 0.0261(10) 0.0327(10) -0.0021(7) 0.0034(7) -0.0015(7)
C35 0.0438(12) 0.0272(10) 0.0362(11) -0.0060(8) 0.0057(9) -0.0087(9)
C36 0.0535(13) 0.0203(9) 0.0363(11) -0.0016(8) 0.0175(10) -0.0031(9)
C37 0.0409(11) 0.0257(10) 0.0406(11) 0.0047(8) 0.0147(9) 0.0077(8)
C38 0.0266(9) 0.0263(9) 0.0329(9) 0.0035(7) 0.0070(7) 0.0022(7)
C40 0.0372(11) 0.0402(13) 0.0532(14) -0.0093(10) 0.0157(10) -0.0028(10)
N2 0.0172(6) 0.0229(7) 0.0209(6) -0.0018(5) 0.0053(5) -0.0008(5)
O3 0.0223(7) 0.0566(11) 0.0547(10) 0.0137(8) 0.0008(7) -0.0162(7)
O4 0.0336(8) 0.0436(9) 0.0437(9) 0.0142(7) -0.0013(7) -0.0173(7)
O5 0.0361(7) 0.0232(6) 0.0212(6) -0.0033(5) 0.0124(5) -0.0051(5)
O6 0.0390(7) 0.0207(6) 0.0289(7) -0.0059(5) 0.0139(6) -0.0066(5)
P1 0.01741(18) 0.0201(2) 0.02044(19) 0.00086(15) 0.00555(15) -0.00045(15)
Cl41 0.0439(3) 0.0527(4) 0.1003(6) -0.0039(4) 0.0279(4) -0.0117(3)
Cl42 0.0554(3) 0.0467(3) 0.0498(3) -0.0116(3) 0.0221(3) -0.0108(3)
Pd1 0.01732(6) 0.02088(7) 0.01858(6) -0.00114(4) 0.00519(4) -0.00184(5)
O1 0.0287(7) 0.0344(7) 0.0245(6) -0.0047(5) 0.0093(5) -0.0057(6)
O2 0.0552(10) 0.0336(9) 0.0395(9) -0.0006(7) -0.0059(7) 0.0086(8)
N1 0.0255(8) 0.0378(10) 0.0339(9) -0.0082(7) 0.0008(7) 0.0048(7)

loop_
_atom_type_symbol
_atom_type_description
_atom_type_scat_dispersion_real
_atom_type_scat_dispersion_imag
_atom_type_scat_source
C C 0.0033 0.0016 'International Tables Vol C Tables 4.2.6.8 and 6.1.1.4'
H H 0.0000 0.0000 'International Tables Vol C Tables 4.2.6.8 and 6.1.1.4'
N N 0.0061 0.0033 'International Tables Vol C Tables 4.2.6.8 and 6.1.1.4'
O O 0.0106 0.0060 'International Tables Vol C Tables 4.2.6.8 and 6.1.1.4'
P P 0.1023 0.0942 'International Tables Vol C Tables 4.2.6.8 and 6.1.1.4'
Cl Cl 0.1484 0.1585 'International Tables Vol C Tables 4.2.6.8 and 6.1.1.4'
Pd Pd -0.9988 1.0072 'International Tables Vol C Tables 4.2.6.8 and 6.1.1.4'

loop_
_geom_angle_atom_site_label_1
_geom_angle_atom_site_label_2
_geom_angle_atom_site_label_3
_geom_angle
C2 C1 N2 122.37(17)
C2 C1 H1 118.8
N2 C1 H1 118.8
C1 C2 C3 119.70(16)
C1 C2 H2 120.2
C3 C2 H2 120.2
C2 C3 C4 121.70(16)
C2 C3 C8 118.43(15)
C4 C3 C8 119.84(16)
C5 C4 C3 120.26(17)
C5 C4 H4 119.9
C3 C4 H4 119.9
O3 C5 C4 125.64(18)
O3 C5 C6 113.64(18)
C4 C5 C6 120.70(17)
O4 C6 C7 125.74(18)
O4 C6 C5 114.08(16)
C7 C6 C5 120.18(18)
C6 C7 C8 120.02(17)
C6 C7 H7 120.0
C8 C7 H7 120.0
C9 C8 C3 118.00(16)
C9 C8 C7 123.15(15)
C3 C8 C7 118.84(15)
N2 C9 C8 121.53(15)
N2 C9 C10 114.66(14)
C8 C9 C10 123.74(15)
C9 C10 C11 107.82(14)
C9 C10 H10A 110.1
C11 C10 H10A 110.1
C9 C10 H10B 110.1
C11 C10 H10B 110.1
H10A C10 H10B 108.5
C16 C11 C12 120.70(15)
C16 C11 C10 120.02(14)
C12 C11 C10 118.83(15)
C13 C12 C11 120.13(16)
C13 C12 H12 119.9
C11 C12 H12 119.9
O5 C13 C12 124.99(15)
O5 C13 C14 115.26(15)
C12 C13 C14 119.74(15)
O6 C14 C15 124.98(16)
O6 C14 C13 115.25(14)
C15 C14 C13 119.76(16)
C14 C15 C16 121.01(16)
C14 C15 H15 119.5
C16 C15 H15 119.5
C11 C16 C15 118.64(15)
C11 C16 Pd1 116.75(12)
C15 C16 Pd1 123.30(12)
O3 C17 H17A 109.5
O3 C17 H17B 109.5
H17A C17 H17B 109.5
O3 C17 H17C 109.5
H17A C17 H17C 109.5
H17B C17 H17C 109.5
O4 C18 H18A 109.5
O4 C18 H18B 109.5
H18A C18 H18B 109.5
O4 C18 H18C 109.5
H18A C18 H18C 109.5
H18B C18 H18C 109.5
O5 C19 H19A 109.5
O5 C19 H19B 109.5
H19A C19 H19B 109.5
O5 C19 H19C 109.5
H19A C19 H19C 109.5
H19B C19 H19C 109.5
O6 C20 H20A 109.5
O6 C20 H20B 109.5
H20A C20 H20B 109.5
O6 C20 H20C 109.5
H20A C20 H20C 109.5
H20B C20 H20C 109.5
C22 C21 C26 118.62(16)
C22 C21 P1 121.41(13)
C26 C21 P1 119.96(13)
C21 C22 C23 120.06(17)
C21 C22 H22 120.0
C23 C22 H22 120.0
C24 C23 C22 120.65(19)
C24 C23 H23 119.7
C22 C23 H23 119.7
C25 C24 C23 119.59(18)
C25 C24 H24 120.2
C23 C24 H24 120.2
C24 C25 C26 120.15(17)
C24 C25 H25 119.9
C26 C25 H25 119.9
C25 C26 C21 120.91(17)
C25 C26 H26 119.5
C21 C26 H26 119.5
C32 C27 C28 119.65(17)
C32 C27 P1 122.54(15)
C28 C27 P1 117.79(14)
C29 C28 C27 120.2(2)
C29 C28 H28 119.9
C27 C28 H28 119.9
C28 C29 C30 120.3(2)
C28 C29 H29 119.8
C30 C29 H29 119.8
C31 C30 C29 119.6(2)
C31 C30 H30 120.2
C29 C30 H30 120.2
C30 C31 C32 121.0(2)
C30 C31 H31 119.5
C32 C31 H31 119.5
C27 C32 C31 119.3(2)
C27 C32 H32 120.4
C31 C32 H32 120.4
C34 C33 C38 118.97(17)
C34 C33 P1 123.24(14)
C38 C33 P1 117.78(14)
C35 C34 C33 120.26(19)
C35 C34 H34 119.9
C33 C34 H34 119.9
C36 C35 C34 120.5(2)
C36 C35 H35 119.8
C34 C35 H35 119.8
C35 C36 C37 119.64(19)
C35 C36 H36 120.2
C37 C36 H36 120.2
C36 C37 C38 120.6(2)
C36 C37 H37 119.7
C38 C37 H37 119.7
C37 C38 C33 120.05(19)
C37 C38 H38 120.0
C33 C38 H38 120.0
Cl41 C40 Cl42 110.95(14)
Cl41 C40 H40A 109.4
Cl42 C40 H40A 109.4
Cl41 C40 H40B 109.4
Cl42 C40 H40B 109.4
H40A C40 H40B 108.0
C9 N2 C1 119.85(14)
C9 N2 Pd1 120.94(11)
C1 N2 Pd1 119.17(12)
C5 O3 C17 116.72(18)
C6 O4 C18 117.47(17)
C13 O5 C19 116.36(14)
C14 O6 C20 116.86(14)
C33 P1 C27 104.19(8)
C33 P1 C21 104.59(8)
C27 P1 C21 102.51(8)
C33 P1 Pd1 114.81(6)
C27 P1 Pd1 111.81(6)
C21 P1 Pd1 117.41(6)
C16 Pd1 N2 85.26(6)
C16 Pd1 O1 170.22(6)
N2 Pd1 O1 84.98(5)
C16 Pd1 P1 93.66(5)
N2 Pd1 P1 175.24(4)
O1 Pd1 P1 96.12(4)
N1 O1 Pd1 118.97(12)
O2 N1 O1 116.40(17)

loop_
_geom_bond_atom_site_label_1
_geom_bond_atom_site_label_2
_geom_bond_distance
C1 C2 1.365(2)
C1 N2 1.368(2)
C1 H1 0.9500
C2 C3 1.412(3)
C2 H2 0.9500
C3 C4 1.422(2)
C3 C8 1.425(2)
C4 C5 1.363(3)
C4 H4 0.9500
C5 O3 1.357(2)
C5 C6 1.434(3)
C6 O4 1.351(2)
C6 C7 1.381(2)
C7 C8 1.432(2)
C7 H7 0.9500
C8 C9 1.425(2)
C9 N2 1.341(2)
C9 C10 1.521(2)
C10 C11 1.522(2)
C10 H10A 0.9900
C10 H10B 0.9900
C11 C16 1.395(2)
C11 C12 1.406(2)
C12 C13 1.388(2)
C12 H12 0.9500
C13 O5 1.3746(19)
C13 C14 1.408(2)
C14 O6 1.373(2)
C14 C15 1.392(2)
C15 C16 1.406(2)
C15 H15 0.9500
C16 Pd1 2.0069(16)
C17 O3 1.436(3)
C17 H17A 0.9800
C17 H17B 0.9800
C17 H17C 0.9800
C18 O4 1.429(3)
C18 H18A 0.9800
C18 H18B 0.9800
C18 H18C 0.9800
C19 O5 1.423(2)
C19 H19A 0.9800
C19 H19B 0.9800
C19 H19C 0.9800
C20 O6 1.424(2)
C20 H20A 0.9800
C20 H20B 0.9800
C20 H20C 0.9800
C21 C22 1.389(3)
C21 C26 1.401(2)
C21 P1 1.8314(18)
C22 C23 1.400(3)
C22 H22 0.9500
C23 C24 1.387(3)
C23 H23 0.9500
C24 C25 1.378(3)
C24 H24 0.9500
C25 C26 1.391(3)
C25 H25 0.9500
C26 H26 0.9500
C27 C32 1.392(3)
C27 C28 1.401(3)
C27 P1 1.8295(17)
C28 C29 1.388(3)
C28 H28 0.9500
C29 C30 1.389(4)
C29 H29 0.9500
C30 C31 1.381(4)
C30 H30 0.9500
C31 C32 1.402(3)
C31 H31 0.9500
C32 H32 0.9500
C33 C34 1.394(3)
C33 C38 1.401(3)
C33 P1 1.8260(18)
C34 C35 1.393(3)
C34 H34 0.9500
C35 C36 1.381(3)
C35 H35 0.9500
C36 C37 1.385(3)
C36 H36 0.9500
C37 C38 1.390(3)
C37 H37 0.9500
C38 H38 0.9500
C40 Cl41 1.759(2)
C40 Cl42 1.766(3)
C40 H40A 0.9900
C40 H40B 0.9900
N2 Pd1 2.1160(14)
P1 Pd1 2.2741(4)
Pd1 O1 2.1472(13)
O1 N1 1.248(2)
O2 N1 1.239(2)

loop_
_geom_torsion_atom_site_label_1
_geom_torsion_atom_site_label_2
_geom_torsion_atom_site_label_3
_geom_torsion_atom_site_label_4
_geom_torsion
N2 C1 C2 C3 2.2(3)
C1 C2 C3 C4 -178.29(17)
C1 C2 C3 C8 -0.1(3)
C2 C3 C4 C5 -179.10(18)
C8 C3 C4 C5 2.8(3)
C3 C4 C5 O3 179.55(19)
C3 C4 C5 C6 0.7(3)
O3 C5 C6 O4 -2.5(3)
C4 C5 C6 O4 176.45(19)
O3 C5 C6 C7 177.40(19)
C4 C5 C6 C7 -3.6(3)
O4 C6 C7 C8 -177.13(18)
C5 C6 C7 C8 3.0(3)
C2 C3 C8 C9 -2.7(2)
C4 C3 C8 C9 175.49(16)
C2 C3 C8 C7 178.45(16)
C4 C3 C8 C7 -3.4(2)
C6 C7 C8 C9 -178.31(17)
C6 C7 C8 C3 0.5(3)
C3 C8 C9 N2 3.8(2)
C7 C8 C9 N2 -177.41(16)
C3 C8 C9 C10 -173.06(15)
C7 C8 C9 C10 5.7(3)
N2 C9 C10 C11 -55.97(18)
C8 C9 C10 C11 121.08(17)
C9 C10 C11 C16 66.54(19)
C9 C10 C11 C12 -105.83(17)
C16 C11 C12 C13 -1.0(2)
C10 C11 C12 C13 171.32(15)
C11 C12 C13 O5 -176.84(16)
C11 C12 C13 C14 1.8(2)
O5 C13 C14 O6 -1.1(2)
C12 C13 C14 O6 -179.90(15)
O5 C13 C14 C15 177.82(15)
C12 C13 C14 C15 -1.0(3)
O6 C14 C15 C16 178.11(16)
C13 C14 C15 C16 -0.7(3)
C12 C11 C16 C15 -0.7(2)
C10 C11 C16 C15 -172.89(15)
C12 C11 C16 Pd1 166.72(12)
C10 C11 C16 Pd1 -5.5(2)
C14 C15 C16 C11 1.5(2)
C14 C15 C16 Pd1 -164.99(13)
C26 C21 C22 C23 -0.3(3)
P1 C21 C22 C23 178.57(17)
C21 C22 C23 C24 -0.6(3)
C22 C23 C24 C25 0.6(3)
C23 C24 C25 C26 0.3(3)
C24 C25 C26 C21 -1.2(3)
C22 C21 C26 C25 1.2(3)
P1 C21 C26 C25 -177.69(14)
C32 C27 C28 C29 1.2(3)
P1 C27 C28 C29 -177.06(15)
C27 C28 C29 C30 -1.7(3)
C28 C29 C30 C31 0.7(3)
C29 C30 C31 C32 1.0(4)
C28 C27 C32 C31 0.5(3)
P1 C27 C32 C31 178.60(16)
C30 C31 C32 C27 -1.5(3)
C38 C33 C34 C35 -1.1(3)
P1 C33 C34 C35 177.54(16)
C33 C34 C35 C36 -0.9(3)
C34 C35 C36 C37 1.9(3)
C35 C36 C37 C38 -0.9(3)
C36 C37 C38 C33 -1.1(3)
C34 C33 C38 C37 2.1(3)
P1 C33 C38 C37 -176.59(15)
C8 C9 N2 C1 -1.9(2)
C10 C9 N2 C1 175.23(14)
C8 C9 N2 Pd1 175.89(11)
C10 C9 N2 Pd1 -6.99(19)
C2 C1 N2 C9 -1.2(3)
C2 C1 N2 Pd1 -178.99(14)
C4 C5 O3 C17 0.1(4)
C6 C5 O3 C17 179.0(2)
C7 C6 O4 C18 3.8(3)
C5 C6 O4 C18 -176.3(2)
C12 C13 O5 C19 2.6(2)
C14 C13 O5 C19 -176.10(16)
C15 C14 O6 C20 -4.4(3)
C13 C14 O6 C20 174.51(16)
C34 C33 P1 C27 101.71(16)
C38 C33 P1 C27 -79.65(15)
C34 C33 P1 C21 -5.55(17)
C38 C33 P1 C21 173.09(14)
C34 C33 P1 Pd1 -135.68(14)
C38 C33 P1 Pd1 42.97(15)
C32 C27 P1 C33 -4.80(17)
C28 C27 P1 C33 173.37(14)
C32 C27 P1 C21 104.00(16)
C28 C27 P1 C21 -77.83(15)
C32 C27 P1 Pd1 -129.37(14)
C28 C27 P1 Pd1 48.80(15)
C22 C21 P1 C33 -108.79(17)
C26 C21 P1 C33 70.04(16)
C22 C21 P1 C27 142.71(16)
C26 C21 P1 C27 -38.46(16)
C22 C21 P1 Pd1 19.78(18)
C26 C21 P1 Pd1 -161.39(13)
C11 C16 Pd1 N2 -41.15(13)
C15 C16 Pd1 N2 125.59(14)
C11 C16 Pd1 O1 -44.3(4)
C15 C16 Pd1 O1 122.5(3)
C11 C16 Pd1 P1 134.20(12)
C15 C16 Pd1 P1 -59.06(14)
C9 N2 Pd1 C16 50.71(13)
C1 N2 Pd1 C16 -131.49(14)
C9 N2 Pd1 O1 -129.82(13)
C1 N2 Pd1 O1 47.98(13)
C9 N2 Pd1 P1 -26.3(6)
C1 N2 Pd1 P1 151.5(4)
C33 P1 Pd1 C16 63.74(8)
C27 P1 Pd1 C16 -177.85(8)
C21 P1 Pd1 C16 -59.79(8)
C33 P1 Pd1 N2 140.4(5)
C27 P1 Pd1 N2 -101.2(5)
C21 P1 Pd1 N2 16.9(5)
C33 P1 Pd1 O1 -116.53(7)
C27 P1 Pd1 O1 1.89(8)
C21 P1 Pd1 O1 119.94(8)
C16 Pd1 O1 N1 -108.8(4)
N2 Pd1 O1 N1 -111.88(13)
P1 Pd1 O1 N1 72.78(13)
Pd1 O1 N1 O2 -1.5(2)
